data_4329194
loop_
_publ_author_name
'Stefan G. Minasian'
'Kevin S. Boland'
'Russell K. Feller'
'Andrew J. Gaunt'
'Stosh A. Kozimor'
'Iain May'
'Sean D. Reilly'
'Brian L. Scott'
'David K. Shuh'

_publ_contact_author_address 'Los Alamos National Laboratory'
_publ_contact_author_email stosh@lanl.gov
_publ_contact_author_name 'Stosh A. Kozimor'
_publ_contact_author_phone 505-665-4521
_publ_section_title
;
 Synthesis and Structure of (Ph4P)2MCl6 (M = Ti, Zr, Hf, Th, U, Np, Pu)
;
_journal_name_full 'Inorganic Chemistry'
_journal_page_first 5728
_journal_page_last 5736
_journal_paper_doi 10.1021/ic300179d
_journal_volume 51
_journal_year 2012
_chemical_formula_sum 'C56 H52 Cl6 Hf N4 P2'
_chemical_formula_weight 1234.15
_chemical_name_systematic
; 
 ? 
;
_space_group_IT_number 14
_symmetry_cell_setting monoclinic
_symmetry_space_group_name_Hall '-P 2ybc'
_symmetry_space_group_name_H-M 'P 1 21/c 1'
_atom_sites_solution_hydrogens geom
_atom_sites_solution_primary direct
_atom_sites_solution_secondary difmap
_audit_creation_method SHELXL-97
_cell_angle_alpha 90.00
_cell_angle_beta 98.112(2)
_cell_angle_gamma 90.00
_cell_formula_units_Z 2
_cell_length_a 9.5378(13)
_cell_length_b 19.356(3)
_cell_length_c 14.942(2)
_cell_measurement_reflns_used 4570
_cell_measurement_temperature 140(2)
_cell_measurement_theta_max 22.62
_cell_measurement_theta_min 2.40
_cell_volume 2730.9(7)
_computing_cell_refinement 'Bruker SMART'
_computing_data_collection 'Bruker SMART'
_computing_data_reduction 'Bruker SAINT'
_computing_molecular_graphics 'Bruker SHELXTL'
_computing_publication_material 'Bruker SHELXTL'
_computing_structure_refinement 'SHELXL-97 (Sheldrick, 1997)'
_computing_structure_solution 'SHELXS-97 (Sheldrick, 1990)'
_diffrn_ambient_temperature 140(2)
_diffrn_measured_fraction_theta_full 0.999
_diffrn_measured_fraction_theta_max 0.999
_diffrn_measurement_device_type 'CCD area detector'
_diffrn_measurement_method 'phi and omega scans'
_diffrn_radiation_monochromator graphite
_diffrn_radiation_source 'fine-focus sealed tube'
_diffrn_radiation_type MoK\a
_diffrn_radiation_wavelength 0.71073
_diffrn_reflns_av_R_equivalents 0.0640
_diffrn_reflns_av_sigmaI/netI 0.0493
_diffrn_reflns_limit_h_max 11
_diffrn_reflns_limit_h_min -11
_diffrn_reflns_limit_k_max 23
_diffrn_reflns_limit_k_min -23
_diffrn_reflns_limit_l_max 17
_diffrn_reflns_limit_l_min -17
_diffrn_reflns_number 25846
_diffrn_reflns_theta_full 25.30
_diffrn_reflns_theta_max 25.30
_diffrn_reflns_theta_min 2.10
_exptl_absorpt_coefficient_mu 2.303
_exptl_absorpt_correction_T_max 0.9135
_exptl_absorpt_correction_T_min 0.5450
_exptl_absorpt_correction_type multi-scan
_exptl_crystal_colour colorless
_exptl_crystal_density_diffrn 1.501
_exptl_crystal_description rod
_exptl_crystal_F_000 1240
_exptl_crystal_size_max 0.30
_exptl_crystal_size_mid 0.04
_exptl_crystal_size_min 0.04
_refine_diff_density_max 0.826
_refine_diff_density_min -1.451
_refine_diff_density_rms 0.113
_refine_ls_extinction_method none
_refine_ls_goodness_of_fit_ref 1.003
_refine_ls_hydrogen_treatment constr
_refine_ls_matrix_type full
_refine_ls_number_parameters 315
_refine_ls_number_reflns 4963
_refine_ls_number_restraints 0
_refine_ls_restrained_S_all 1.003
_refine_ls_R_factor_all 0.0509
_refine_ls_R_factor_gt 0.0332
_refine_ls_shift/su_max 0.000
_refine_ls_shift/su_mean 0.000
_refine_ls_structure_factor_coef Fsqd
_refine_ls_weighting_details 'calc w=1/[\s^2^(Fo^2^)+(0.0428P)^2^+0.0000P] where P=(Fo^2^+2Fc^2^)/3'
_refine_ls_weighting_scheme calc
_refine_ls_wR_factor_gt 0.0735
_refine_ls_wR_factor_ref 0.0804
_reflns_number_gt 3809
_reflns_number_total 4963
_reflns_threshold_expression >2sigma(I)
_cod_data_source_file ic300179d_si_002_5.cif
_cod_data_source_block apx971
_cod_original_cell_volume 2730.9(6)
_cod_database_code 4329194

loop_
_symmetry_equiv_pos_as_xyz
'x, y, z'
'-x, y+1/2, -z+1/2'
'-x, -y, -z'
'x, -y-1/2, z-1/2'

loop_
_atom_site_label
_atom_site_type_symbol
_atom_site_fract_x
_atom_site_fract_y
_atom_site_fract_z
_atom_site_U_iso_or_equiv
_atom_site_adp_type
_atom_site_occupancy
_atom_site_symmetry_multiplicity
_atom_site_calc_flag
_atom_site_refinement_flags
Hf1 Hf 0.0000 0.5000 1.0000 0.01396(8) Uani 1 2 d S
Cl3 Cl 0.05921(11) 0.37979(5) 1.04127(7) 0.0201(2) Uani 1 1 d .
Cl1 Cl 0.12378(10) 0.48970(5) 0.86685(7) 0.0208(2) Uani 1 1 d .
Cl2 Cl 0.21892(10) 0.53805(5) 1.09133(7) 0.0196(2) Uani 1 1 d .
P1 P 0.65936(11) 0.19449(6) 0.93424(7) 0.0159(2) Uani 1 1 d .
C1 C 0.7401(4) 0.1510(2) 1.0340(3) 0.0199(10) Uani 1 1 d .
C2 C 0.6832(4) 0.1574(2) 1.1145(3) 0.0218(10) Uani 1 1 d .
H2 H 0.5997 0.1839 1.1160 0.026 Uiso 1 1 calc R
C3 C 0.7476(5) 0.1254(2) 1.1920(3) 0.0294(11) Uani 1 1 d .
H3 H 0.7087 0.1299 1.2468 0.035 Uiso 1 1 calc R
C4 C 0.8692(5) 0.0865(2) 1.1898(3) 0.0309(12) Uani 1 1 d .
H4 H 0.9145 0.0651 1.2434 0.037 Uiso 1 1 calc R
C5 C 0.9247(5) 0.0788(2) 1.1100(3) 0.0312(12) Uani 1 1 d .
H5 H 1.0068 0.0513 1.1084 0.037 Uiso 1 1 calc R
C6 C 0.8607(4) 0.1113(2) 1.0318(3) 0.0223(10) Uani 1 1 d .
H6 H 0.8995 0.1064 0.9770 0.027 Uiso 1 1 calc R
C7 C 0.7912(4) 0.2087(2) 0.8620(3) 0.0160(9) Uani 1 1 d .
C8 C 0.8735(4) 0.2683(2) 0.8713(3) 0.0187(9) Uani 1 1 d .
H8 H 0.8530 0.3041 0.9109 0.022 Uiso 1 1 calc R
C9 C 0.9853(4) 0.2749(2) 0.8223(3) 0.0252(10) Uani 1 1 d .
H9 H 1.0427 0.3152 0.8291 0.030 Uiso 1 1 calc R
C10 C 1.0145(4) 0.2235(3) 0.7635(3) 0.0271(11) Uani 1 1 d .
H10 H 1.0915 0.2288 0.7301 0.032 Uiso 1 1 calc R
C11 C 0.9327(4) 0.1643(2) 0.7530(3) 0.0240(10) Uani 1 1 d .
H11 H 0.9523 0.1293 0.7119 0.029 Uiso 1 1 calc R
C12 C 0.8217(4) 0.1565(2) 0.8028(3) 0.0208(9) Uani 1 1 d .
H12 H 0.7662 0.1156 0.7968 0.025 Uiso 1 1 calc R
C13 C 0.5882(4) 0.2747(2) 0.9679(3) 0.0164(9) Uani 1 1 d .
C14 C 0.6639(4) 0.3140(2) 1.0367(3) 0.0208(10) Uani 1 1 d .
H14 H 0.7543 0.2990 1.0649 0.025 Uiso 1 1 calc R
C15 C 0.6068(5) 0.3749(2) 1.0636(3) 0.0257(10) Uani 1 1 d .
H15 H 0.6583 0.4020 1.1100 0.031 Uiso 1 1 calc R
C16 C 0.4740(5) 0.3965(2) 1.0228(3) 0.0279(11) Uani 1 1 d .
H16 H 0.4343 0.4380 1.0421 0.033 Uiso 1 1 calc R
C17 C 0.3999(5) 0.3579(2) 0.9547(3) 0.0255(11) Uani 1 1 d .
H17 H 0.3093 0.3731 0.9271 0.031 Uiso 1 1 calc R
C18 C 0.4554(4) 0.2977(2) 0.9260(3) 0.0209(10) Uani 1 1 d .
H18 H 0.4043 0.2718 0.8782 0.025 Uiso 1 1 calc R
C19 C 0.5164(4) 0.1438(2) 0.8766(3) 0.0171(9) Uani 1 1 d .
C20 C 0.4681(4) 0.1566(2) 0.7857(3) 0.0212(10) Uani 1 1 d .
H20 H 0.5163 0.1885 0.7525 0.025 Uiso 1 1 calc R
C21 C 0.3485(4) 0.1220(2) 0.7444(3) 0.0225(10) Uani 1 1 d .
H21 H 0.3143 0.1303 0.6824 0.027 Uiso 1 1 calc R
C22 C 0.2793(4) 0.0758(2) 0.7931(3) 0.0238(10) Uani 1 1 d .
H22 H 0.1975 0.0525 0.7643 0.029 Uiso 1 1 calc R
C23 C 0.3276(4) 0.0629(2) 0.8834(3) 0.0246(10) Uani 1 1 d .
H23 H 0.2789 0.0310 0.9163 0.029 Uiso 1 1 calc R
C24 C 0.4473(4) 0.0967(2) 0.9256(3) 0.0209(10) Uani 1 1 d .
H24 H 0.4817 0.0879 0.9873 0.025 Uiso 1 1 calc R
N1 N 0.3569(5) 0.2951(2) 0.6742(3) 0.0494(13) Uani 1 1 d .
C25 C 0.2789(5) 0.2957(2) 0.6097(4) 0.0324(12) Uani 1 1 d .
C26 C 0.1815(5) 0.2960(3) 0.5270(3) 0.0386(13) Uani 1 1 d .
H26A H 0.1726 0.3431 0.5027 0.058 Uiso 1 1 calc R
H26B H 0.0886 0.2797 0.5389 0.058 Uiso 1 1 calc R
H26C H 0.2168 0.2655 0.4829 0.058 Uiso 1 1 calc R
N2 N 0.2786(5) 0.4772(2) 0.6024(3) 0.0403(11) Uani 1 1 d .
C27 C 0.3464(5) 0.4696(2) 0.6699(3) 0.0272(11) Uani 1 1 d .
C28 C 0.4330(5) 0.4581(3) 0.7577(3) 0.0317(11) Uani 1 1 d .
H28C H 0.5251 0.4807 0.7584 0.047 Uiso 1 1 calc R
H28B H 0.4471 0.4084 0.7677 0.047 Uiso 1 1 calc R
H28A H 0.3849 0.4775 0.8057 0.047 Uiso 1 1 calc R

loop_
_atom_site_aniso_label
_atom_site_aniso_U_11
_atom_site_aniso_U_22
_atom_site_aniso_U_33
_atom_site_aniso_U_23
_atom_site_aniso_U_13
_atom_site_aniso_U_12
Hf1 0.01110(13) 0.01666(14) 0.01424(13) -0.00076(11) 0.00218(9) 0.00001(11)
Cl3 0.0194(5) 0.0168(5) 0.0243(6) 0.0009(4) 0.0033(4) 0.0007(4)
Cl1 0.0179(5) 0.0275(6) 0.0179(5) -0.0027(4) 0.0055(4) -0.0009(4)
Cl2 0.0139(5) 0.0241(6) 0.0200(5) -0.0019(4) 0.0004(4) -0.0026(4)
P1 0.0133(5) 0.0176(6) 0.0167(6) 0.0000(4) 0.0020(4) -0.0005(4)
C1 0.015(2) 0.021(2) 0.023(2) 0.0037(19) -0.0019(18) -0.0054(18)
C2 0.017(2) 0.027(3) 0.022(2) 0.0033(19) 0.0014(18) -0.0038(19)
C3 0.034(3) 0.030(3) 0.023(3) 0.005(2) 0.003(2) -0.013(2)
C4 0.037(3) 0.023(3) 0.028(3) 0.007(2) -0.011(2) -0.012(2)
C5 0.020(2) 0.023(3) 0.047(3) 0.009(2) -0.006(2) -0.002(2)
C6 0.019(2) 0.022(2) 0.026(3) 0.0034(19) 0.0017(19) -0.0031(19)
C7 0.010(2) 0.022(2) 0.015(2) 0.0043(17) 0.0009(16) 0.0019(17)
C8 0.016(2) 0.019(2) 0.021(2) -0.0009(18) 0.0011(18) -0.0011(18)
C9 0.014(2) 0.029(3) 0.032(3) 0.010(2) 0.0001(19) -0.0026(19)
C10 0.019(2) 0.038(3) 0.025(3) 0.008(2) 0.008(2) 0.005(2)
C11 0.021(2) 0.028(3) 0.023(2) -0.004(2) 0.0075(19) 0.005(2)
C12 0.017(2) 0.023(2) 0.023(2) -0.0006(19) 0.0018(18) -0.0002(18)
C13 0.016(2) 0.016(2) 0.018(2) 0.0005(17) 0.0058(17) -0.0006(17)
C14 0.019(2) 0.022(2) 0.021(2) -0.0018(19) 0.0044(18) -0.0013(18)
C15 0.028(3) 0.024(3) 0.027(3) -0.006(2) 0.013(2) -0.006(2)
C16 0.035(3) 0.025(3) 0.030(3) 0.002(2) 0.023(2) 0.003(2)
C17 0.022(2) 0.027(3) 0.029(3) 0.005(2) 0.009(2) 0.007(2)
C18 0.015(2) 0.026(3) 0.022(2) 0.0012(19) 0.0052(18) 0.0001(18)
C19 0.013(2) 0.017(2) 0.022(2) -0.0027(18) 0.0025(17) 0.0009(17)
C20 0.020(2) 0.022(2) 0.021(2) 0.0017(19) 0.0033(18) 0.0023(19)
C21 0.016(2) 0.025(2) 0.025(2) -0.003(2) -0.0015(19) 0.0044(19)
C22 0.009(2) 0.029(3) 0.033(3) -0.012(2) -0.0014(19) 0.0000(18)
C23 0.021(2) 0.022(3) 0.032(3) -0.004(2) 0.008(2) -0.0049(19)
C24 0.018(2) 0.022(2) 0.024(2) -0.0019(19) 0.0060(19) -0.0013(18)
N1 0.044(3) 0.032(3) 0.068(3) 0.015(2) -0.008(3) -0.008(2)
C25 0.023(3) 0.026(3) 0.051(4) 0.008(2) 0.015(3) -0.005(2)
C26 0.032(3) 0.039(3) 0.045(3) -0.001(3) 0.007(2) 0.001(2)
N2 0.044(3) 0.035(3) 0.042(3) 0.008(2) 0.006(2) -0.001(2)
C27 0.024(3) 0.023(2) 0.037(3) 0.000(2) 0.012(2) -0.003(2)
C28 0.029(3) 0.036(3) 0.031(3) -0.005(2) 0.008(2) -0.002(2)

loop_
_atom_type_symbol
_atom_type_description
_atom_type_scat_dispersion_real
_atom_type_scat_dispersion_imag
_atom_type_scat_source
C C 0.0033 0.0016 'International Tables Vol C Tables 4.2.6.8 and 6.1.1.4'
H H 0.0000 0.0000 'International Tables Vol C Tables 4.2.6.8 and 6.1.1.4'
P P 0.1023 0.0942 'International Tables Vol C Tables 4.2.6.8 and 6.1.1.4'
Cl Cl 0.1484 0.1585 'International Tables Vol C Tables 4.2.6.8 and 6.1.1.4'
Hf Hf -0.5830 6.1852 'International Tables Vol C Tables 4.2.6.8 and 6.1.1.4'
N N 0.0061 0.0033 'International Tables Vol C Tables 4.2.6.8 and 6.1.1.4'

loop_
_geom_angle_atom_site_label_1
_geom_angle_atom_site_label_2
_geom_angle_atom_site_label_3
_geom_angle
_geom_angle_site_symmetry_1
_geom_angle_site_symmetry_3
Cl2 Hf1 Cl2 180.0 3_567 .
Cl2 Hf1 Cl3 89.84(3) 3_567 3_567
Cl2 Hf1 Cl3 90.16(3) . 3_567
Cl2 Hf1 Cl3 90.16(3) 3_567 .
Cl2 Hf1 Cl3 89.84(3) . .
Cl3 Hf1 Cl3 180.00(5) 3_567 .
Cl2 Hf1 Cl1 89.64(3) 3_567 .
Cl2 Hf1 Cl1 90.36(3) . .
Cl3 Hf1 Cl1 89.62(3) 3_567 .
Cl3 Hf1 Cl1 90.38(3) . .
Cl2 Hf1 Cl1 90.36(3) 3_567 3_567
Cl2 Hf1 Cl1 89.64(3) . 3_567
Cl3 Hf1 Cl1 90.38(3) 3_567 3_567
Cl3 Hf1 Cl1 89.62(3) . 3_567
Cl1 Hf1 Cl1 180.0 . 3_567
C1 P1 C7 108.55(19) . .
C1 P1 C13 108.05(19) . .
C7 P1 C13 111.22(19) . .
C1 P1 C19 110.51(19) . .
C7 P1 C19 110.15(19) . .
C13 P1 C19 108.35(19) . .
C6 C1 C2 119.7(4) . .
C6 C1 P1 120.2(3) . .
C2 C1 P1 120.2(3) . .
C3 C2 C1 120.2(4) . .
C3 C2 H2 119.9 . .
C1 C2 H2 119.9 . .
C2 C3 C4 119.9(4) . .
C2 C3 H3 120.0 . .
C4 C3 H3 120.0 . .
C5 C4 C3 120.2(4) . .
C5 C4 H4 119.9 . .
C3 C4 H4 119.9 . .
C4 C5 C6 120.1(4) . .
C4 C5 H5 120.0 . .
C6 C5 H5 120.0 . .
C1 C6 C5 119.9(4) . .
C1 C6 H6 120.1 . .
C5 C6 H6 120.1 . .
C8 C7 C12 119.7(4) . .
C8 C7 P1 120.1(3) . .
C12 C7 P1 119.8(3) . .
C9 C8 C7 119.4(4) . .
C9 C8 H8 120.3 . .
C7 C8 H8 120.3 . .
C10 C9 C8 120.6(4) . .
C10 C9 H9 119.7 . .
C8 C9 H9 119.7 . .
C9 C10 C11 120.6(4) . .
C9 C10 H10 119.7 . .
C11 C10 H10 119.7 . .
C10 C11 C12 119.4(4) . .
C10 C11 H11 120.3 . .
C12 C11 H11 120.3 . .
C11 C12 C7 120.3(4) . .
C11 C12 H12 119.9 . .
C7 C12 H12 119.9 . .
C14 C13 C18 119.7(4) . .
C14 C13 P1 120.1(3) . .
C18 C13 P1 120.2(3) . .
C15 C14 C13 119.7(4) . .
C15 C14 H14 120.2 . .
C13 C14 H14 120.2 . .
C14 C15 C16 120.1(4) . .
C14 C15 H15 120.0 . .
C16 C15 H15 120.0 . .
C17 C16 C15 120.2(4) . .
C17 C16 H16 119.9 . .
C15 C16 H16 119.9 . .
C18 C17 C16 120.7(4) . .
C18 C17 H17 119.6 . .
C16 C17 H17 119.6 . .
C17 C18 C13 119.6(4) . .
C17 C18 H18 120.2 . .
C13 C18 H18 120.2 . .
C24 C19 C20 120.9(4) . .
C24 C19 P1 119.2(3) . .
C20 C19 P1 119.6(3) . .
C21 C20 C19 119.0(4) . .
C21 C20 H20 120.5 . .
C19 C20 H20 120.5 . .
C22 C21 C20 120.1(4) . .
C22 C21 H21 119.9 . .
C20 C21 H21 119.9 . .
C21 C22 C23 120.9(4) . .
C21 C22 H22 119.6 . .
C23 C22 H22 119.6 . .
C22 C23 C24 119.7(4) . .
C22 C23 H23 120.1 . .
C24 C23 H23 120.1 . .
C23 C24 C19 119.4(4) . .
C23 C24 H24 120.3 . .
C19 C24 H24 120.3 . .
N1 C25 C26 179.1(6) . .
C25 C26 H26A 109.5 . .
C25 C26 H26B 109.5 . .
H26A C26 H26B 109.5 . .
C25 C26 H26C 109.5 . .
H26A C26 H26C 109.5 . .
H26B C26 H26C 109.5 . .
N2 C27 C28 178.7(5) . .
C27 C28 H28C 109.5 . .
C27 C28 H28B 109.5 . .
H28C C28 H28B 109.5 . .
C27 C28 H28A 109.5 . .
H28C C28 H28A 109.5 . .
H28B C28 H28A 109.5 . .

loop_
_geom_bond_atom_site_label_1
_geom_bond_atom_site_label_2
_geom_bond_distance
_geom_bond_site_symmetry_2
Hf1 Cl2 2.4414(10) 3_567
Hf1 Cl2 2.4414(10) .
Hf1 Cl3 2.4526(10) 3_567
Hf1 Cl3 2.4526(10) .
Hf1 Cl1 2.4605(10) .
Hf1 Cl1 2.4605(10) 3_567
P1 C1 1.789(4) .
P1 C7 1.790(4) .
P1 C13 1.794(4) .
P1 C19 1.798(4) .
C1 C6 1.387(6) .
C1 C2 1.394(6) .
C2 C3 1.379(6) .
C2 H2 0.9500 .
C3 C4 1.387(7) .
C3 H3 0.9500 .
C4 C5 1.379(7) .
C4 H4 0.9500 .
C5 C6 1.389(6) .
C5 H5 0.9500 .
C6 H6 0.9500 .
C7 C8 1.391(5) .
C7 C12 1.400(6) .
C8 C9 1.383(6) .
C8 H8 0.9500 .
C9 C10 1.381(6) .
C9 H9 0.9500 .
C10 C11 1.383(6) .
C10 H10 0.9500 .
C11 C12 1.385(6) .
C11 H11 0.9500 .
C12 H12 0.9500 .
C13 C14 1.397(6) .
C13 C18 1.403(5) .
C14 C15 1.381(6) .
C14 H14 0.9500 .
C15 C16 1.390(6) .
C15 H15 0.9500 .
C16 C17 1.375(6) .
C16 H16 0.9500 .
C17 C18 1.374(6) .
C17 H17 0.9500 .
C18 H18 0.9500 .
C19 C24 1.392(6) .
C19 C20 1.393(6) .
C20 C21 1.390(6) .
C20 H20 0.9500 .
C21 C22 1.379(6) .
C21 H21 0.9500 .
C22 C23 1.386(6) .
C22 H22 0.9500 .
C23 C24 1.388(6) .
C23 H23 0.9500 .
C24 H24 0.9500 .
N1 C25 1.132(6) .
C25 C26 1.437(7) .
C26 H26A 0.9800 .
C26 H26B 0.9800 .
C26 H26C 0.9800 .
N2 C27 1.129(6) .
C27 C28 1.465(7) .
C28 H28C 0.9800 .
C28 H28B 0.9800 .
C28 H28A 0.9800 .

loop_
_geom_torsion_atom_site_label_1
_geom_torsion_atom_site_label_2
_geom_torsion_atom_site_label_3
_geom_torsion_atom_site_label_4
_geom_torsion
C7 P1 C1 C6 -24.8(4)
C13 P1 C1 C6 -145.5(3)
C19 P1 C1 C6 96.1(4)
C7 P1 C1 C2 154.5(3)
C13 P1 C1 C2 33.7(4)
C19 P1 C1 C2 -84.6(4)
C6 C1 C2 C3 1.0(6)
P1 C1 C2 C3 -178.2(3)
C1 C2 C3 C4 -0.2(6)
C2 C3 C4 C5 -1.1(7)
C3 C4 C5 C6 1.5(7)
C2 C1 C6 C5 -0.6(6)
P1 C1 C6 C5 178.6(3)
C4 C5 C6 C1 -0.6(7)
C1 P1 C7 C8 -88.4(4)
C13 P1 C7 C8 30.3(4)
C19 P1 C7 C8 150.5(3)
C1 P1 C7 C12 84.8(4)
C13 P1 C7 C12 -156.5(3)
C19 P1 C7 C12 -36.4(4)
C12 C7 C8 C9 -0.5(6)
P1 C7 C8 C9 172.7(3)
C7 C8 C9 C10 0.9(6)
C8 C9 C10 C11 -0.3(6)
C9 C10 C11 C12 -0.8(7)
C10 C11 C12 C7 1.2(6)
C8 C7 C12 C11 -0.6(6)
P1 C7 C12 C11 -173.8(3)
C1 P1 C13 C14 40.1(4)
C7 P1 C13 C14 -78.9(4)
C19 P1 C13 C14 159.9(3)
C1 P1 C13 C18 -139.0(3)
C7 P1 C13 C18 102.0(3)
C19 P1 C13 C18 -19.2(4)
C18 C13 C14 C15 0.6(6)
P1 C13 C14 C15 -178.5(3)
C13 C14 C15 C16 0.6(6)
C14 C15 C16 C17 -1.0(6)
C15 C16 C17 C18 0.1(7)
C16 C17 C18 C13 1.1(6)
C14 C13 C18 C17 -1.5(6)
P1 C13 C18 C17 177.6(3)
C1 P1 C19 C24 25.5(4)
C7 P1 C19 C24 145.4(3)
C13 P1 C19 C24 -92.7(3)
C1 P1 C19 C20 -160.3(3)
C7 P1 C19 C20 -40.4(4)
C13 P1 C19 C20 81.5(4)
C24 C19 C20 C21 0.6(6)
P1 C19 C20 C21 -173.5(3)
C19 C20 C21 C22 0.0(6)
C20 C21 C22 C23 -0.2(6)
C21 C22 C23 C24 -0.1(6)
C22 C23 C24 C19 0.6(6)
C20 C19 C24 C23 -0.9(6)
P1 C19 C24 C23 173.2(3)
